data_2104050
loop_
_publ_author_name
'Janik, Alicja'
'Jarocha, Monika'
'Stadnicka, Katarzyna'

_publ_section_title
;
 Pseudopolymorphism of <i>N</i>-acetyl-<small>L</small>-phenylalanine
 methyl ester
;
_journal_coeditor_code BM5052
_journal_issue 2
_journal_name_full 'Acta Crystallographica Section B'
_journal_page_first 223
_journal_page_last 229
_journal_paper_doi 10.1107/S010876810800219X
_journal_volume 64
_journal_year 2008
_chemical_formula_moiety 'C12 H15 N O3'
_chemical_formula_sum 'C12 H15 N O3'
_chemical_formula_weight 221.25
_chemical_name_systematic
;
N-Acetyl-L-phenylalanine methyl ester
;
_space_group_IT_number 19
_symmetry_cell_setting orthorhombic
_symmetry_space_group_name_Hall 'P 2ac 2ab'
_symmetry_space_group_name_H-M 'P 21 21 21'
_atom_sites_solution_primary direct
_cell_angle_alpha 90.00
_cell_angle_beta 90.00
_cell_angle_gamma 90.00
_cell_formula_units_Z 4
_cell_length_a 4.9488(2)
_cell_length_b 8.6359(6)
_cell_length_c 27.6622(10)
_cell_measurement_reflns_used 2846
_cell_measurement_temperature 150(2)
_cell_measurement_theta_max 30.034
_cell_measurement_theta_min 0.998
_cell_volume 1182.21(10)
_computing_cell_refinement 'DENZO-SMN (Otwinowski & Minor, 1997)'
_computing_data_collection 'COLLECT (Nonius, 1997)'
_computing_data_reduction 'HKL DENZO and Scalepack (Otwinowski & Minor, 1997)'
_computing_molecular_graphics
;
 PLATON (Spek, 2003); ORTEP3 for Windows (Farrugia, 1997); MERCURY (Version
 1.4; Macrae et al., 2006)
;
_computing_publication_material 'SHELXL97 (Sheldrick, 1997)'
_computing_structure_refinement 'SHELXL97 (Sheldrick, 1997)'
_computing_structure_solution 'SIR92 (Altomare et al., 1994)'
_diffrn_ambient_temperature 150(2)
_diffrn_detector_area_resol_mean 9
_diffrn_measured_fraction_theta_full 0.993
_diffrn_measured_fraction_theta_max 0.993
_diffrn_measurement_device_type KappaCCD
_diffrn_measurement_method '\w scans at \c = 55 deg'
_diffrn_radiation_monochromator 'horizontally mounted graphite crystal'
_diffrn_radiation_source 'fine-focus sealed tube'
_diffrn_radiation_type MoK\a
_diffrn_radiation_wavelength 0.71073
_diffrn_reflns_av_R_equivalents 0.0278
_diffrn_reflns_av_sigmaI/netI 0.0383
_diffrn_reflns_limit_h_max 6
_diffrn_reflns_limit_h_min -6
_diffrn_reflns_limit_k_max 12
_diffrn_reflns_limit_k_min -12
_diffrn_reflns_limit_l_max 38
_diffrn_reflns_limit_l_min -38
_diffrn_reflns_number 8592
_diffrn_reflns_theta_full 30.07
_diffrn_reflns_theta_max 30.07
_diffrn_reflns_theta_min 3.23
_exptl_absorpt_coefficient_mu 0.089
_exptl_absorpt_correction_T_max 0.9858
_exptl_absorpt_correction_T_min 0.9719
_exptl_absorpt_correction_type multi-scan
_exptl_absorpt_process_details 'HKL DENZO and Scalepack (Otwinowski & Minor, 1997)'
_exptl_crystal_colour colourless
_exptl_crystal_density_diffrn 1.243
_exptl_crystal_density_method 'not measured'
_exptl_crystal_description prism
_exptl_crystal_F_000 472
_exptl_crystal_size_max 0.32
_exptl_crystal_size_mid 0.20
_exptl_crystal_size_min 0.16
_refine_diff_density_max 0.199
_refine_diff_density_min -0.204
_refine_ls_extinction_method none
_refine_ls_goodness_of_fit_ref 1.036
_refine_ls_hydrogen_treatment mixed
_refine_ls_matrix_type full
_refine_ls_number_parameters 150
_refine_ls_number_reflns 2019
_refine_ls_number_restraints 0
_refine_ls_restrained_S_all 1.036
_refine_ls_R_factor_all 0.0506
_refine_ls_R_factor_gt 0.0385
_refine_ls_shift/su_max 0.000
_refine_ls_shift/su_mean 0.000
_refine_ls_structure_factor_coef Fsqd
_refine_ls_weighting_details 'w=1/[\s^2^(Fo^2^)+(0.0476P)^2^+0.1338P] where P=(Fo^2^+2Fc^2^)/3'
_refine_ls_weighting_scheme calc
_refine_ls_wR_factor_gt 0.0908
_refine_ls_wR_factor_ref 0.0959
_reflns_number_gt 1736
_reflns_number_total 2019
_reflns_threshold_expression >2sigma(I)
_cod_data_source_file bm5052.cif
_cod_data_source_block Ib
_cod_database_code 2104050

loop_
_symmetry_equiv_pos_as_xyz
'x, y, z'
'-x+1/2, -y, z+1/2'
'x+1/2, -y+1/2, -z'
'-x, y+1/2, -z+1/2'

loop_
_atom_site_type_symbol
_atom_site_label
_atom_site_fract_x
_atom_site_fract_y
_atom_site_fract_z
_atom_site_U_iso_or_equiv
_atom_site_adp_type
_atom_site_calc_flag
_atom_site_refinement_flags
_atom_site_occupancy
N N1 0.9756(3) 0.17369(15) 0.14176(5) 0.0230(3) Uani d . 1
H H1 1.165(5) 0.189(2) 0.1458(8) 0.041(6) Uiso d . 1
C C1 0.8299(3) -0.05130(18) 0.18902(6) 0.0253(3) Uani d . 1
O O1 0.9382(3) -0.00806(16) 0.22535(5) 0.0473(4) Uani d . 1
C C2 0.8774(3) 0.01612(17) 0.13890(5) 0.0214(3) Uani d . 1
H H2 0.6989 0.0189 0.1220 0.026 Uiso calc R 1
O O2 0.6494(3) -0.16546(14) 0.18699(4) 0.0339(3) Uani d . 1
C C3 1.0673(4) -0.08635(17) 0.10878(6) 0.0243(3) Uani d . 1
H H3A 1.2552 -0.0728 0.1203 0.029 Uiso calc R 1
H H3B 1.0171 -0.1964 0.1132 0.029 Uiso calc R 1
C C4 1.0517(3) -0.04506(17) 0.05556(5) 0.0219(3) Uani d . 1
C C5 0.8513(4) -0.11234(18) 0.02703(6) 0.0266(3) Uani d . 1
H H5 0.7321 -0.1866 0.0407 0.032 Uiso calc R 1
C C6 1.2237(3) 0.06351(19) 0.03498(6) 0.0267(3) Uani d . 1
H H6 1.3609 0.1101 0.0541 0.032 Uiso calc R 1
C C7 0.8253(4) -0.07116(19) -0.02125(6) 0.0285(4) Uani d . 1
H H7 0.6892 -0.1179 -0.0406 0.034 Uiso calc R 1
C C8 1.1968(4) 0.1047(2) -0.01344(6) 0.0305(4) Uani d . 1
H H8 1.3158 0.1789 -0.0273 0.037 Uiso calc R 1
C C9 0.9970(4) 0.03776(19) -0.04141(6) 0.0298(4) Uani d . 1
H H9 0.9775 0.0664 -0.0744 0.036 Uiso calc R 1
C C10 0.8025(3) 0.29163(18) 0.14876(6) 0.0226(3) Uani d . 1
O O10 0.5566(2) 0.27063(13) 0.15013(5) 0.0301(3) Uani d . 1
C C11 0.9267(4) 0.44933(18) 0.15400(6) 0.0301(4) Uani d . 1
H H11A 0.8127 0.5261 0.1377 0.036 Uiso calc R 1
H H11B 1.1069 0.4494 0.1393 0.036 Uiso calc R 1
H H11C 0.9414 0.4755 0.1884 0.036 Uiso calc R 1
C C12 0.5786(5) -0.2361(2) 0.23292(7) 0.0435(5) Uani d . 1
H H12A 0.4453 -0.3182 0.2275 0.052 Uiso calc R 1
H H12B 0.5019 -0.1573 0.2544 0.052 Uiso calc R 1
H H12C 0.7409 -0.2803 0.2478 0.052 Uiso calc R 1

loop_
_atom_site_aniso_label
_atom_site_aniso_U_11
_atom_site_aniso_U_22
_atom_site_aniso_U_33
_atom_site_aniso_U_12
_atom_site_aniso_U_13
_atom_site_aniso_U_23
N1 0.0180(6) 0.0219(6) 0.0289(7) -0.0006(5) 0.0001(5) -0.0009(5)
C1 0.0242(8) 0.0274(7) 0.0243(7) 0.0023(7) -0.0007(7) 0.0005(6)
O1 0.0644(10) 0.0519(8) 0.0255(6) -0.0168(8) -0.0088(7) 0.0017(6)
C2 0.0180(7) 0.0235(7) 0.0226(7) -0.0006(6) -0.0017(6) 0.0009(6)
O2 0.0366(7) 0.0369(6) 0.0281(6) -0.0095(6) 0.0014(6) 0.0081(5)
C3 0.0251(8) 0.0230(7) 0.0248(7) 0.0030(7) -0.0015(7) 0.0012(6)
C4 0.0209(7) 0.0205(7) 0.0243(7) 0.0037(6) 0.0026(6) -0.0014(6)
C5 0.0270(8) 0.0246(7) 0.0281(8) -0.0018(7) 0.0031(7) -0.0003(6)
C6 0.0219(8) 0.0276(7) 0.0305(8) -0.0007(7) -0.0009(7) 0.0005(7)
C7 0.0299(8) 0.0291(8) 0.0266(8) -0.0004(8) -0.0028(7) -0.0048(6)
C8 0.0266(8) 0.0327(8) 0.0321(9) -0.0012(7) 0.0065(7) 0.0066(7)
C9 0.0312(9) 0.0344(8) 0.0238(8) 0.0072(7) 0.0031(7) 0.0027(7)
C10 0.0239(8) 0.0273(7) 0.0165(7) 0.0024(6) -0.0007(6) 0.0020(6)
O10 0.0206(6) 0.0331(6) 0.0366(7) 0.0029(5) 0.0017(5) -0.0005(5)
C11 0.0311(9) 0.0267(7) 0.0325(8) 0.0002(7) -0.0041(8) -0.0028(7)
C12 0.0504(12) 0.0443(10) 0.0360(10) -0.0032(10) 0.0110(9) 0.0160(8)

loop_
_atom_type_symbol
_atom_type_description
_atom_type_scat_dispersion_real
_atom_type_scat_dispersion_imag
_atom_type_scat_source
C C 0.0033 0.0000 'International Tables Vol C Tables 4.2.6.8 and 6.1.1.4'
H H 0.0000 0.0000 'International Tables Vol C Tables 4.2.6.8 and 6.1.1.4'
N N 0.0061 0.0000 'International Tables Vol C Tables 4.2.6.8 and 6.1.1.4'
O O 0.0106 0.0000 'International Tables Vol C Tables 4.2.6.8 and 6.1.1.4'

loop_
_geom_angle_atom_site_label_1
_geom_angle_atom_site_label_2
_geom_angle_atom_site_label_3
_geom_angle
C10 N1 C2 120.40(10)
C10 N1 H1 120.0(10)
C2 N1 H1 118.0(10)
O1 C1 O2 124.5(2)
O1 C1 C2 125.1(2)
O2 C1 C2 110.40(10)
N1 C2 C1 111.20(10)
N1 C2 C3 111.50(10)
C1 C2 C3 111.60(10)
N1 C2 H2 107.4
C1 C2 H2 107.4
C3 C2 H2 107.4
C1 O2 C12 115.80(10)
C4 C3 C2 111.10(10)
C4 C3 H3A 109.4
C2 C3 H3A 109.4
C4 C3 H3B 109.4
C2 C3 H3B 109.4
H3A C3 H3B 108.0
C6 C4 C5 119.0(2)
C6 C4 C3 121.7(2)
C5 C4 C3 119.20(10)
C7 C5 C4 120.3(2)
C7 C5 H5 119.9
C4 C5 H5 119.9
C4 C6 C8 120.6(2)
C4 C6 H6 119.7
C8 C6 H6 119.7
C9 C7 C5 120.3(2)
C9 C7 H7 119.8
C5 C7 H7 119.8
C9 C8 C6 120.0(2)
C9 C8 H8 120.0
C6 C8 H8 120.0
C8 C9 C7 119.9(2)
C8 C9 H9 120.1
C7 C9 H9 120.1
O10 C10 N1 121.5(2)
O10 C10 C11 122.4(2)
N1 C10 C11 116.10(10)
C10 C11 H11A 109.5
C10 C11 H11B 109.5
H11A C11 H11B 109.5
C10 C11 H11C 109.5
H11A C11 H11C 109.5
H11B C11 H11C 109.5
O2 C12 H12A 109.5
O2 C12 H12B 109.5
H12A C12 H12B 109.5
O2 C12 H12C 109.5
H12A C12 H12C 109.5
H12B C12 H12C 109.5

loop_
_geom_bond_atom_site_label_1
_geom_bond_atom_site_label_2
_geom_bond_distance
N1 C10 1.345(2)
N1 C2 1.447(2)
N1 H1 0.95(2)
C1 O1 1.199(2)
C1 O2 1.332(2)
C1 C2 1.522(2)
C2 C3 1.536(2)
C2 H2 1.0000
O2 C12 1.452(2)
C3 C4 1.517(2)
C3 H3A 0.9900
C3 H3B 0.9900
C4 C6 1.388(2)
C4 C5 1.394(2)
C5 C7 1.388(2)
C5 H5 0.9500
C6 C8 1.392(2)
C6 H6 0.9500
C7 C9 1.385(2)
C7 H7 0.9500
C8 C9 1.382(2)
C8 H8 0.9500
C9 H9 0.9500
C10 O10 1.231(2)
C10 C11 1.501(2)
C11 H11A 0.9800
C11 H11B 0.9800
C11 H11C 0.9800
C12 H12A 0.9800
C12 H12B 0.9800
C12 H12C 0.9800

loop_
_geom_hbond_atom_site_label_D
_geom_hbond_atom_site_label_H
_geom_hbond_atom_site_label_A
_geom_hbond_site_symmetry_A
_geom_hbond_distance_DH
_geom_hbond_distance_HA
_geom_hbond_distance_DA
_geom_hbond_angle_DHA
N1 H1 O10 1_655 0.95(2) 2.06(2) 3.003(2) 168(2)
C12 H12C O1 4_745 0.98 2.63 3.545(3) 155
C11 H11C O1 4_755 0.98 2.46 3.424(2) 166
C12 H12B O10 4_645 0.98 2.73 3.304(2) 118
C9 H9 O10 3 0.95 2.55 3.445(2) 156
C8 H8 CG1 3 0.95 3.04 3.81(4) 139

loop_
_geom_torsion_atom_site_label_1
_geom_torsion_atom_site_label_2
_geom_torsion_atom_site_label_3
_geom_torsion_atom_site_label_4
_geom_torsion
C10 N1 C2 C1 -81.2(2)
C10 N1 C2 C3 153.60(10)
O1 C1 C2 N1 -23.9(2)
O2 C1 C2 N1 155.90(10)
O1 C1 C2 C3 101.3(2)
O2 C1 C2 C3 -79.0(2)
O1 C1 O2 C12 1.9(3)
C2 C1 O2 C12 -177.9(2)
N1 C2 C3 C4 -71.0(2)
C1 C2 C3 C4 164.00(10)
C2 C3 C4 C6 91.4(2)
C2 C3 C4 C5 -85.5(2)
C6 C4 C5 C7 0.1(2)
C3 C4 C5 C7 177.1(2)
C5 C4 C6 C8 0.0(2)
C3 C4 C6 C8 -176.9(2)
C4 C5 C7 C9 -0.4(3)
C4 C6 C8 C9 0.2(3)
C6 C8 C9 C7 -0.5(3)
C5 C7 C9 C8 0.6(2)
C2 N1 C10 O10 -4.2(2)
C2 N1 C10 C11 176.70(10)

loop_
_cod_related_entry_id
_cod_related_entry_database
_cod_related_entry_code
1 ChemSpider 613712
